data_4068031
loop_
_publ_author_name
'Amii, Hideki'
'Kageyama, Katsuhiko'
'Kishikawa, Yosuke'
'Hosokawa, Tsuyoshi'
'Morioka, Ryo'
'Katagiri, Toshimasa'
'Uneyama, Kenji'

_publ_contact_author
;
    ENTER NAME
 ENTER ADDRESS
;
_publ_section_title
;
 Preparation, Structure, and Reactions of Trifluoroacetimidoyl
 Palladium(II) Complexes
;
_journal_issue 4
_journal_name_full Organometallics
_journal_page_first 1281
_journal_paper_doi 10.1021/om201021b
_journal_volume 31
_journal_year 2012
_chemical_formula_moiety 'C46 H39 Cl2 F3 I N O P2 Pd '
_chemical_formula_sum 'C46 H39 Cl2 F3 I N O P2 Pd'
_chemical_formula_weight 1044.97
_space_group_IT_number 14
_symmetry_cell_setting monoclinic
_symmetry_Int_Tables_number 14
_symmetry_space_group_name_Hall '-P 2yn'
_symmetry_space_group_name_H-M 'P 1 21/n 1'
_audit_creation_date 'Sat May 21 17:50:35 2011'
_audit_creation_method 'from TEXRAY.INF file'
_cell_angle_alpha 90
_cell_angle_beta 105.6181(7)
_cell_angle_gamma 90
_cell_formula_units_Z 4
_cell_length_a 11.6683(3)
_cell_length_b 22.3160(3)
_cell_length_c 17.1850(3)
_cell_measurement_reflns_used 0
_cell_measurement_temperature 150.2
_cell_measurement_theta_max 0.0
_cell_measurement_theta_min 0.0
_cell_volume 4309.58(15)
_computing_cell_refinement 'MSC/AFC Diffractometer Control'
_computing_data_collection 'MSC/AFC Diffractometer Control'
_computing_data_reduction teXsan
_computing_publication_material teXsan
_computing_structure_refinement teXsan
_computing_structure_solution MITHRIL90
_diffrn_ambient_temperature 150.2
_diffrn_measured_fraction_theta_max 0.957
_diffrn_measurement_device 'Rigaku RAXISII'
_diffrn_measurement_method dtprofit.ref
_diffrn_orient_matrix_UB_11 0.00000
_diffrn_orient_matrix_UB_12 0.00000
_diffrn_orient_matrix_UB_13 0.00000
_diffrn_orient_matrix_UB_21 0.00000
_diffrn_orient_matrix_UB_22 0.00000
_diffrn_orient_matrix_UB_23 0.00000
_diffrn_orient_matrix_UB_31 0.00000
_diffrn_orient_matrix_UB_32 0.00000
_diffrn_orient_matrix_UB_33 0.00000
_diffrn_radiation_detector 'Imaging Plate'
_diffrn_radiation_monochromator graphite
_diffrn_radiation_source 'Rigaku rotating anode'
_diffrn_radiation_type 'Mo K\a'
_diffrn_radiation_wavelength 0.7107
_diffrn_reflns_av_R_equivalents 0.000
_diffrn_reflns_av_sigmaI/netI 0.010
_diffrn_reflns_limit_h_max 0
_diffrn_reflns_limit_h_min -14
_diffrn_reflns_limit_k_max 28
_diffrn_reflns_limit_k_min 0
_diffrn_reflns_limit_l_max 22
_diffrn_reflns_limit_l_min -21
_diffrn_reflns_number 9351
_diffrn_reflns_reduction_process 'Lp corrections applied'
_diffrn_reflns_theta_full 27.48
_diffrn_reflns_theta_max 27.48
_diffrn_standards_decay_% 0.00
_diffrn_standards_interval_count 0
_exptl_absorpt_coefficient_mu 1.395
_exptl_absorpt_correction_type none
_exptl_crystal_colour orange
_exptl_crystal_density_diffrn 1.610
_exptl_crystal_density_meas ?
_exptl_crystal_description block
_exptl_crystal_F_000 2080.00
_exptl_crystal_size_max 0.000
_exptl_crystal_size_mid 0.000
_exptl_crystal_size_min 0.000
_refine_diff_density_max 1.04
_refine_diff_density_min -0.79
_refine_ls_extinction_method none
_refine_ls_goodness_of_fit_obs 1.133
_refine_ls_hydrogen_treatment noref
_refine_ls_matrix_type full
_refine_ls_number_constraints 0
_refine_ls_number_parameters 514
_refine_ls_number_reflns 8591
_refine_ls_number_restraints 0
_refine_ls_R_factor_obs 0.0981
_refine_ls_shift/esd_max 0.0040
_refine_ls_shift/esd_mean 0.0000
_refine_ls_structure_factor_coef F
_refine_ls_weighting_scheme sigma
_refine_ls_wR_factor_obs 0.0125
_reflns_number_observed 8591
_reflns_number_total 8591
_reflns_observed_criterion >2.0sigma(I)
_cod_data_source_file om201021b_si_001.cif
_cod_data_source_block kage
_cod_depositor_comments
;
The following automatic conversions were performed:

'_exptl_crystal_density_meas' value 'not measured' was changed to '?'
- the value is perceived as not measured.

Automatic conversion script
Id: cif_fix_values 3008 2015-01-20 13:52:24Z robertas 
;
_cod_original_cell_volume 4309.6(1)
_cod_original_sg_symbol_H-M 'P 21/n       '
_cod_original_formula_sum 'C46 H39 Cl2 F3 I N O P2 Pd '
_cod_database_code 4068031

loop_
_symmetry_equiv_pos_as_xyz
x,y,z
1/2-x,1/2+y,1/2-z
-x,-y,-z
1/2+x,1/2-y,1/2+z

loop_
_atom_site_aniso_label
_atom_site_aniso_U_11
_atom_site_aniso_U_22
_atom_site_aniso_U_33
_atom_site_aniso_U_12
_atom_site_aniso_U_13
_atom_site_aniso_U_23
I(001) 0.0145(1) 0.01949(9) 0.0213(1) -0.00151(6) 0.00411(7) -0.00225(7)
Pd(02) 0.0131(1) 0.01168(9) 0.0134(1) 0.00010(7) 0.00590(7) -0.00048(7)
Cl(1) 0.076(2) 0.099(1) 0.105(2) 0.0060(9) -0.006(1) -0.044(1)
Cl(2) 0.087(1) 0.0697(7) 0.0535(9) 0.0278(7) 0.0006(7) 0.0064(7)
P(003) 0.0162(4) 0.0128(3) 0.0142(4) 0.0011(2) 0.0068(3) 0.0001(2)
P(004) 0.0148(4) 0.0142(3) 0.0134(4) 0.0007(2) 0.0063(3) -0.0010(3)
F(8) 0.160(4) 0.0195(9) 0.077(2) 0.022(1) 0.087(2) 0.014(1)
F(9) 0.034(2) 0.076(2) 0.093(2) 0.015(1) 0.039(1) 0.056(2)
F(10) 0.089(3) 0.063(1) 0.035(2) -0.044(2) -0.011(1) 0.026(1)
O(9) 0.039(2) 0.032(1) 0.025(1) 0.002(1) 0.002(1) 0.011(1)
N(1) 0.017(2) 0.0173(10) 0.020(1) -0.0022(9) 0.0067(10) -0.0028(10)
C(013) 0.020(2) 0.022(1) 0.035(2) -0.001(1) 0.002(1) -0.006(1)
C(014) 0.019(2) 0.018(1) 0.020(2) 0.000(1) 0.007(1) -0.002(1)
C(015) 0.019(2) 0.027(1) 0.031(2) -0.004(1) 0.004(1) 0.004(1)
C(017) 0.017(2) 0.019(1) 0.027(2) -0.001(1) 0.005(1) -0.003(1)
C(019) 0.030(2) 0.015(1) 0.039(2) 0.003(1) 0.005(1) 0.006(1)
C(020) 0.035(3) 0.042(2) 0.027(2) 0.005(2) 0.004(1) -0.010(2)
C(021) 0.020(2) 0.016(1) 0.017(2) -0.001(1) 0.005(1) 0.002(1)
C(024) 0.014(2) 0.023(1) 0.017(2) 0.004(1) 0.006(1) 0.000(1)
C(025) 0.018(2) 0.012(1) 0.020(2) 0.0018(10) 0.010(1) 0.000(1)
C(026) 0.024(2) 0.015(1) 0.015(1) 0.006(1) 0.013(1) 0.004(1)
C(027) 0.019(2) 0.013(1) 0.021(2) -0.0023(10) 0.009(1) 0.000(1)
C(028) 0.034(2) 0.024(1) 0.023(2) -0.009(1) 0.003(1) 0.003(1)
C(032) 0.021(2) 0.024(1) 0.021(2) 0.000(1) 0.007(1) -0.001(1)
C(033) 0.022(2) 0.012(1) 0.015(1) -0.0003(10) 0.004(1) -0.0052(10)
C(034) 0.028(2) 0.026(1) 0.027(2) 0.000(1) -0.006(1) -0.003(1)
C(037) 0.021(2) 0.025(1) 0.030(2) -0.004(1) 0.005(1) -0.003(1)
C(038) 0.029(2) 0.024(1) 0.017(2) -0.007(1) 0.001(1) -0.001(1)
C(039) 0.020(2) 0.026(1) 0.013(1) -0.004(1) 0.007(1) -0.002(1)
C(040) 0.016(2) 0.018(1) 0.016(2) 0.000(1) 0.008(1) -0.005(1)
C(041) 0.015(2) 0.013(1) 0.019(2) -0.0016(10) 0.004(1) 0.000(1)
C(042) 0.021(2) 0.027(1) 0.020(2) -0.003(1) 0.005(1) -0.001(1)
C(043) 0.030(2) 0.036(2) 0.025(2) -0.002(1) 0.015(1) -0.007(1)
C(044) 0.028(2) 0.024(1) 0.021(2) -0.001(1) 0.007(1) -0.006(1)
C(046) 0.018(2) 0.023(1) 0.022(2) -0.001(1) 0.007(1) -0.002(1)
C(047) 0.031(2) 0.027(1) 0.020(2) 0.004(1) 0.007(1) 0.004(1)
C(048) 0.032(2) 0.021(1) 0.024(2) -0.003(1) 0.006(1) 0.007(1)
C(049) 0.031(2) 0.027(1) 0.017(2) -0.007(1) 0.005(1) 0.001(1)
C(050) 0.022(2) 0.017(1) 0.024(2) 0.000(1) 0.005(1) -0.002(1)
C(051) 0.018(2) 0.038(2) 0.020(2) -0.003(1) 0.005(1) -0.009(1)
C(053) 0.025(2) 0.019(1) 0.022(2) 0.004(1) 0.009(1) 0.000(1)
C(054) 0.021(2) 0.024(1) 0.023(2) 0.003(1) 0.012(1) 0.004(1)
C(055) 0.037(2) 0.030(1) 0.016(2) -0.004(1) 0.000(1) 0.001(1)
C(056) 0.056(3) 0.043(2) 0.026(2) -0.015(2) 0.013(2) 0.009(2)
C(057) 0.018(2) 0.025(1) 0.041(2) 0.000(1) 0.016(1) 0.001(1)
C(058) 0.020(2) 0.028(1) 0.025(2) 0.004(1) 0.006(1) 0.004(1)
C(059) 0.027(2) 0.053(2) 0.019(2) 0.010(2) 0.001(1) -0.004(2)
C(060) 0.073(6) 0.052(3) 0.147(7) 0.003(3) -0.044(5) -0.002(4)
C(061) 0.026(2) 0.029(1) 0.030(2) 0.000(1) 0.017(1) 0.006(1)
C(062) 0.041(3) 0.060(2) 0.028(2) -0.007(2) 0.021(2) -0.008(2)
C(063) 0.027(2) 0.031(1) 0.032(2) -0.009(1) 0.013(1) -0.013(1)
C(64) 0.021(2) 0.032(1) 0.031(2) 0.003(1) 0.002(1) 0.004(1)
C(65) 0.038(3) 0.046(2) 0.031(2) 0.009(2) -0.001(2) 0.012(2)
C(66) 0.027(2) 0.043(2) 0.023(2) 0.012(1) 0.006(1) 0.010(2)
C(67) 0.026(2) 0.017(1) 0.038(2) -0.003(1) 0.013(1) -0.007(1)
C(68) 0.045(3) 0.073(3) 0.022(2) -0.018(2) 0.019(2) 0.004(2)
C(69) 0.028(2) 0.017(1) 0.033(2) 0.006(1) 0.007(1) -0.002(1)

loop_
_atom_site_label
_atom_site_fract_x
_atom_site_fract_y
_atom_site_fract_z
_atom_site_U_iso_or_equiv
_atom_site_thermal_displace_type
_atom_site_calc_flag
_atom_site_occupancy
I(001) 0.13863(2) 0.092203(7) 0.67961(1) 0.01857(5) Uani d 1.00
Pd(02) 0.33607(2) 0.160803(8) 0.72389(1) 0.01230(6) Uani d 1.00
Cl(1) 0.8784(2) 0.03641(8) 0.8815(1) 0.0992(7) Uani d 1.00
Cl(2) 0.8279(2) -0.08433(6) 0.82189(9) 0.0735(5) Uani d 1.00
P(003) 0.41803(7) 0.09865(3) 0.64289(5) 0.0138(2) Uani d 1.00
P(004) 0.23362(7) 0.22523(3) 0.78970(4) 0.0136(2) Uani d 1.00
F(8) 0.4681(4) 0.31438(9) 0.7277(2) 0.075(1) Uani d 1.00
F(9) 0.6010(3) 0.2692(1) 0.6896(2) 0.0637(10) Uani d 1.00
F(10) 0.4234(3) 0.2560(1) 0.6277(2) 0.0677(10) Uani d 1.00
O(9) 0.7010(3) 0.0395(1) 1.0665(2) 0.0333(7) Uani d 1.00
N(1) 0.5783(3) 0.20910(10) 0.8185(2) 0.0178(7) Uani d 1.00
C(013) -0.1108(3) 0.2647(1) 0.6601(2) 0.0267(9) Uani d 1.00
C(014) 0.6022(3) 0.1657(1) 0.8814(2) 0.0187(8) Uani d 1.00
C(015) 0.7118(3) 0.1713(1) 0.9391(2) 0.0259(9) Uani d 1.00
C(017) -0.0127(3) 0.2435(1) 0.7205(2) 0.0210(8) Uani d 1.00
C(019) 0.5159(4) -0.0913(1) 0.7451(2) 0.0286(9) Uani d 1.00
C(020) 0.2014(4) 0.0390(2) 0.4264(2) 0.036(1) Uani d 1.00
C(021) 0.4204(3) 0.0040(1) 0.7511(2) 0.0181(8) Uani d 1.00
C(024) 0.3193(3) 0.0935(1) 0.5407(2) 0.0176(7) Uani d 1.00
C(025) 0.5629(3) 0.1160(1) 0.6264(2) 0.0160(7) Uani d 1.00
C(026) 0.4919(3) 0.2614(1) 0.7010(2) 0.0166(7) Uani d 1.00
C(027) 0.4863(3) 0.2108(1) 0.7584(2) 0.0167(7) Uani d 1.00
C(028) 0.5640(4) 0.0768(1) 0.9511(2) 0.0278(9) Uani d 1.00
C(032) 0.3974(3) 0.2838(1) 0.9120(2) 0.0217(8) Uani d 1.00
C(033) 0.1016(3) 0.2526(1) 0.7147(2) 0.0165(7) Uani d 1.00
C(034) -0.0922(4) 0.2949(1) 0.5941(2) 0.0296(9) Uani d 1.00
C(037) 0.7761(3) 0.1216(1) 0.6831(2) 0.0259(9) Uani d 1.00
C(038) 0.5281(3) 0.1183(1) 0.8896(2) 0.0244(9) Uani d 1.00
C(039) 0.1775(3) 0.1939(1) 0.8707(2) 0.0193(8) Uani d 1.00
C(040) 0.3068(3) 0.2923(1) 0.8411(2) 0.0161(7) Uani d 1.00
C(041) 0.4484(3) 0.0221(1) 0.6807(2) 0.0156(7) Uani d 1.00
C(042) 0.1190(3) 0.2823(1) 0.6470(2) 0.0229(8) Uani d 1.00
C(043) 0.1174(4) 0.2320(1) 0.9109(2) 0.0290(9) Uani d 1.00
C(044) 0.2760(3) 0.0393(1) 0.5047(2) 0.0245(9) Uani d 1.00
C(046) 0.6635(3) 0.1152(1) 0.6933(2) 0.0203(8) Uani d 1.00
C(047) 0.6742(3) 0.0826(1) 1.0078(2) 0.0262(9) Uani d 1.00
C(048) 0.4557(3) -0.0527(1) 0.7840(2) 0.0259(9) Uani d 1.00
C(049) 0.1938(3) 0.1340(1) 0.8935(2) 0.0257(9) Uani d 1.00
C(050) 0.2724(3) 0.3509(1) 0.8155(2) 0.0215(8) Uani d 1.00
C(051) 0.4517(3) 0.3325(1) 0.9581(2) 0.0257(9) Uani d 1.00
C(053) 0.5094(3) -0.0171(1) 0.6427(2) 0.0216(8) Uani d 1.00
C(054) 0.5797(3) 0.1238(1) 0.5493(2) 0.0215(8) Uani d 1.00
C(055) 0.0209(4) 0.3034(1) 0.5877(2) 0.0289(9) Uani d 1.00
C(056) 0.1484(5) 0.1124(2) 0.9553(3) 0.041(1) Uani d 1.00
C(057) 0.7925(3) 0.1290(1) 0.6069(2) 0.0263(9) Uani d 1.00
C(058) 0.2864(3) 0.1472(1) 0.4985(2) 0.0244(9) Uani d 1.00
C(059) 0.1689(4) 0.0923(2) 0.3841(2) 0.034(1) Uani d 1.00
C(060) 0.7831(7) -0.0123(2) 0.8208(6) 0.105(3) Uani d 1.00
C(061) 0.6926(3) 0.1307(1) 0.5398(2) 0.0265(9) Uani d 1.00
C(062) 0.0700(4) 0.2098(2) 0.9711(3) 0.040(1) Uani d 1.00
C(063) 0.4164(4) 0.3901(1) 0.9329(2) 0.0292(10) Uani d 1.00
C(64) 0.7482(3) 0.1301(1) 1.0025(2) 0.0291(9) Uani d 1.00
C(65) 0.8112(4) 0.0460(2) 1.1276(3) 0.040(1) Uani d 1.00
C(66) 0.2126(4) 0.1463(2) 0.4196(2) 0.0314(10) Uani d 1.00
C(67) 0.3277(3) 0.3992(1) 0.8617(2) 0.0263(9) Uani d 1.00
C(68) 0.0850(5) 0.1504(2) 0.9926(2) 0.045(1) Uani d 1.00
C(69) 0.5411(3) -0.0740(1) 0.6746(2) 0.0264(9) Uani d 1.00
H(1) -0.1894 0.2583 0.6643 0.0320 Uiso calc 1.00
H(2) 0.7628 0.2036 0.9352 0.0311 Uiso calc 1.00
H(3) -0.0252 0.2228 0.7659 0.0252 Uiso calc 1.00
H(4) 0.5398 -0.1297 0.7673 0.0343 Uiso calc 1.00
H(5) 0.1723 0.0020 0.4016 0.0427 Uiso calc 1.00
H(6) 0.3775 0.0302 0.7767 0.0217 Uiso calc 1.00
H(7) 0.5134 0.0442 0.9548 0.0333 Uiso calc 1.00
H(8) 0.4225 0.2443 0.9291 0.0260 Uiso calc 1.00
H(9) -0.1581 0.3097 0.5533 0.0356 Uiso calc 1.00
H(10) 0.8433 0.1208 0.7290 0.0311 Uiso calc 1.00
H(11) 0.4518 0.1146 0.8524 0.0293 Uiso calc 1.00
H(12) 0.1971 0.2881 0.6416 0.0274 Uiso calc 1.00
H(13) 0.1088 0.2732 0.8970 0.0348 Uiso calc 1.00
H(14) 0.2973 0.0028 0.5333 0.0294 Uiso calc 1.00
H(15) 0.6540 0.1101 0.7461 0.0244 Uiso calc 1.00
H(16) 0.4385 -0.0647 0.8327 0.0311 Uiso calc 1.00
H(17) 0.2357 0.1079 0.8671 0.0308 Uiso calc 1.00
H(18) 0.2117 0.3575 0.7669 0.0258 Uiso calc 1.00
H(19) 0.5128 0.3262 1.0066 0.0309 Uiso calc 1.00
H(20) 0.5294 -0.0049 0.5950 0.0258 Uiso calc 1.00
H(21) 0.5128 0.1243 0.5032 0.0258 Uiso calc 1.00
H(22) 0.0328 0.3240 0.5421 0.0346 Uiso calc 1.00
H(23) 0.1608 0.0717 0.9719 0.0496 Uiso calc 1.00
H(24) 0.8704 0.1329 0.6001 0.0316 Uiso calc 1.00
H(25) 0.3143 0.1844 0.5235 0.0293 Uiso calc 1.00
H(26) 0.1169 0.0916 0.3310 0.0411 Uiso calc 1.00
H(27) 0.7028 0.1366 0.4873 0.0318 Uiso calc 1.00
H(28) 0.0273 0.2356 0.9973 0.0485 Uiso calc 1.00
H(29) 0.4528 0.4234 0.9643 0.0350 Uiso calc 1.00
H(30) 0.8229 0.1347 1.0414 0.0349 Uiso calc 1.00
H(31) 0.1924 0.1826 0.3904 0.0377 Uiso calc 1.00
H(32) 0.3045 0.4389 0.8444 0.0316 Uiso calc 1.00
H(33) 0.0517 0.1352 1.0333 0.0534 Uiso calc 1.00
H(34) 0.5803 -0.1010 0.6475 0.0317 Uiso calc 1.00
H(35) 0.8202 0.0138 1.1649 0.0485 Uiso calc 1.00
H(36) 0.8753 0.0455 1.1032 0.0485 Uiso calc 1.00
H(37) 0.8114 0.0829 1.1551 0.0485 Uiso calc 1.00
H(38) 0.7110 -0.0118 0.8365 0.1265 Uiso calc 1.00
H(39) 0.7684 0.0019 0.7669 0.1265 Uiso calc 1.00

loop_
_atom_type_symbol
_atom_type_oxidation_number
_atom_type_number_in_cell
_atom_type_scat_dispersion_real
_atom_type_scat_dispersion_imag
_atom_type_scat_source
C 0 184 0.003 0.002
;International Tables for Crystallography
(1992, Vol. C, Tables 4.2.6.8 and 6.1.1.1)
;
H 0 156 0.000 0.000
;International Tables for Crystallography
(1992, Vol. C, Table 6.1.1.2)
;
O 0 4 0.011 0.006
;International Tables for Crystallography
(1992, Vol. C, Tables 4.2.6.8 and 6.1.1.1)
;
N 0 4 0.006 0.003
;International Tables for Crystallography
(1992, Vol. C, Tables 4.2.6.8 and 6.1.1.1)
;
F 0 12 0.017 0.010
;International Tables for Crystallography
(1992, Vol. C, Tables 4.2.6.8 and 6.1.1.1)
;
P 0 8 0.102 0.094
;International Tables for Crystallography
(1992, Vol. C, Tables 4.2.6.8 and 6.1.1.1)
;
Pd 0 4 -0.999 1.007
;International Tables for Crystallography
(1992, Vol. C, Tables 4.2.6.8 and 6.1.1.1)
;
I 0 4 -0.474 1.812
;International Tables for Crystallography
(1992, Vol. C, Tables 4.2.6.8 and 6.1.1.1)
;
Cl 0 8 0.148 0.159
;International Tables for Crystallography
(1992, Vol. C, Tables 4.2.6.8 and 6.1.1.1)
;

loop_
_geom_angle_atom_site_label_1
_geom_angle_atom_site_label_2
_geom_angle_atom_site_label_3
_geom_angle
_geom_angle_site_symmetry_1
_geom_angle_site_symmetry_2
_geom_angle_site_symmetry_3
_geom_angle_publ_flag
I(001) Pd(02) P(003) 87.17(2) 1_555 1_555 1_555 yes
I(001) Pd(02) P(004) 88.65(2) 1_555 1_555 1_555 yes
I(001) Pd(02) C(027) 178.78(8) 1_555 1_555 1_555 yes
P(003) Pd(02) P(004) 172.49(3) 1_555 1_555 1_555 yes
P(003) Pd(02) C(027) 92.33(8) 1_555 1_555 1_555 yes
P(004) Pd(02) C(027) 91.96(8) 1_555 1_555 1_555 yes
Pd(02) P(003) C(024) 110.82(10) 1_555 1_555 1_555 yes
Pd(02) P(003) C(025) 120.55(9) 1_555 1_555 1_555 yes
Pd(02) P(003) C(041) 114.4(1) 1_555 1_555 1_555 yes
C(024) P(003) C(025) 103.5(1) 1_555 1_555 1_555 yes
C(024) P(003) C(041) 107.2(1) 1_555 1_555 1_555 yes
C(025) P(003) C(041) 98.9(1) 1_555 1_555 1_555 yes
Pd(02) P(004) C(033) 107.88(9) 1_555 1_555 1_555 yes
Pd(02) P(004) C(039) 117.79(10) 1_555 1_555 1_555 yes
Pd(02) P(004) C(040) 120.1(1) 1_555 1_555 1_555 yes
C(033) P(004) C(039) 104.9(2) 1_555 1_555 1_555 yes
C(033) P(004) C(040) 105.3(1) 1_555 1_555 1_555 yes
C(039) P(004) C(040) 99.3(1) 1_555 1_555 1_555 yes
C(047) O(9) C(65) 116.8(3) 1_555 1_555 1_555 yes
C(014) N(1) C(027) 126.0(3) 1_555 1_555 1_555 yes
C(017) C(013) C(034) 119.6(3) 1_555 1_555 1_555 yes
C(017) C(013) H(1) 120.2(4) 1_555 1_555 1_555 no
C(034) C(013) H(1) 120.2(3) 1_555 1_555 1_555 no
N(1) C(014) C(015) 115.8(3) 1_555 1_555 1_555 yes
N(1) C(014) C(038) 126.3(3) 1_555 1_555 1_555 yes
C(015) C(014) C(038) 117.9(3) 1_555 1_555 1_555 yes
C(014) C(015) C(64) 121.5(3) 1_555 1_555 1_555 yes
C(014) C(015) H(2) 119.3(3) 1_555 1_555 1_555 no
C(64) C(015) H(2) 119.3(4) 1_555 1_555 1_555 no
C(013) C(017) C(033) 120.6(3) 1_555 1_555 1_555 yes
C(013) C(017) H(3) 119.7(4) 1_555 1_555 1_555 no
C(033) C(017) H(3) 119.7(3) 1_555 1_555 1_555 no
C(048) C(019) C(69) 120.4(3) 1_555 1_555 1_555 yes
C(048) C(019) H(4) 119.8(4) 1_555 1_555 1_555 no
C(69) C(019) H(4) 119.8(4) 1_555 1_555 1_555 no
C(044) C(020) C(059) 120.8(3) 1_555 1_555 1_555 yes
C(044) C(020) H(5) 119.6(4) 1_555 1_555 1_555 no
C(059) C(020) H(5) 119.6(4) 1_555 1_555 1_555 no
C(041) C(021) C(048) 119.9(3) 1_555 1_555 1_555 yes
C(041) C(021) H(6) 120.0(3) 1_555 1_555 1_555 no
C(048) C(021) H(6) 120.0(3) 1_555 1_555 1_555 no
P(003) C(024) C(044) 122.8(2) 1_555 1_555 1_555 yes
P(003) C(024) C(058) 117.3(2) 1_555 1_555 1_555 yes
C(044) C(024) C(058) 119.9(3) 1_555 1_555 1_555 yes
P(003) C(025) C(046) 118.3(2) 1_555 1_555 1_555 yes
P(003) C(025) C(054) 122.9(3) 1_555 1_555 1_555 yes
C(046) C(025) C(054) 118.5(3) 1_555 1_555 1_555 yes
F(8) C(026) F(9) 103.3(3) 1_555 1_555 1_555 yes
F(8) C(026) F(10) 106.6(3) 1_555 1_555 1_555 yes
F(8) C(026) C(027) 113.0(2) 1_555 1_555 1_555 yes
F(9) C(026) F(10) 103.3(3) 1_555 1_555 1_555 yes
F(9) C(026) C(027) 113.5(2) 1_555 1_555 1_555 yes
F(10) C(026) C(027) 116.0(3) 1_555 1_555 1_555 yes
Pd(02) C(027) N(1) 133.9(2) 1_555 1_555 1_555 yes
Pd(02) C(027) C(026) 113.9(2) 1_555 1_555 1_555 yes
N(1) C(027) C(026) 112.1(3) 1_555 1_555 1_555 yes
C(038) C(028) C(047) 120.3(3) 1_555 1_555 1_555 yes
C(038) C(028) H(7) 119.9(4) 1_555 1_555 1_555 no
C(047) C(028) H(7) 119.8(3) 1_555 1_555 1_555 no
C(040) C(032) C(051) 120.9(3) 1_555 1_555 1_555 yes
C(040) C(032) H(8) 119.5(3) 1_555 1_555 1_555 no
C(051) C(032) H(8) 119.5(3) 1_555 1_555 1_555 no
P(004) C(033) C(017) 123.3(2) 1_555 1_555 1_555 yes
P(004) C(033) C(042) 117.4(3) 1_555 1_555 1_555 yes
C(017) C(033) C(042) 119.3(3) 1_555 1_555 1_555 yes
C(013) C(034) C(055) 120.1(3) 1_555 1_555 1_555 yes
C(013) C(034) H(9) 120.0(4) 1_555 1_555 1_555 no
C(055) C(034) H(9) 119.9(4) 1_555 1_555 1_555 no
C(046) C(037) C(057) 120.8(3) 1_555 1_555 1_555 yes
C(046) C(037) H(10) 119.6(4) 1_555 1_555 1_555 no
C(057) C(037) H(10) 119.6(4) 1_555 1_555 1_555 no
C(014) C(038) C(028) 121.1(3) 1_555 1_555 1_555 yes
C(014) C(038) H(11) 119.5(3) 1_555 1_555 1_555 no
C(028) C(038) H(11) 119.5(3) 1_555 1_555 1_555 no
P(004) C(039) C(043) 118.4(2) 1_555 1_555 1_555 yes
P(004) C(039) C(049) 122.1(3) 1_555 1_555 1_555 yes
C(043) C(039) C(049) 119.5(3) 1_555 1_555 1_555 yes
P(004) C(040) C(032) 117.3(2) 1_555 1_555 1_555 yes
P(004) C(040) C(050) 123.6(2) 1_555 1_555 1_555 yes
C(032) C(040) C(050) 119.0(3) 1_555 1_555 1_555 yes
P(003) C(041) C(021) 120.7(2) 1_555 1_555 1_555 yes
P(003) C(041) C(053) 119.6(2) 1_555 1_555 1_555 yes
C(021) C(041) C(053) 119.5(3) 1_555 1_555 1_555 yes
C(033) C(042) C(055) 119.6(3) 1_555 1_555 1_555 yes
C(033) C(042) H(12) 120.2(3) 1_555 1_555 1_555 no
C(055) C(042) H(12) 120.2(3) 1_555 1_555 1_555 no
C(039) C(043) C(062) 120.4(3) 1_555 1_555 1_555 yes
C(039) C(043) H(13) 119.8(3) 1_555 1_555 1_555 no
C(062) C(043) H(13) 119.8(4) 1_555 1_555 1_555 no
C(020) C(044) C(024) 119.5(3) 1_555 1_555 1_555 yes
C(020) C(044) H(14) 120.2(3) 1_555 1_555 1_555 no
C(024) C(044) H(14) 120.2(3) 1_555 1_555 1_555 no
C(025) C(046) C(037) 120.7(3) 1_555 1_555 1_555 yes
C(025) C(046) H(15) 119.7(3) 1_555 1_555 1_555 no
C(037) C(046) H(15) 119.7(3) 1_555 1_555 1_555 no
O(9) C(047) C(028) 115.7(3) 1_555 1_555 1_555 yes
O(9) C(047) C(64) 124.4(3) 1_555 1_555 1_555 yes
C(028) C(047) C(64) 119.9(3) 1_555 1_555 1_555 yes
C(019) C(048) C(021) 119.7(3) 1_555 1_555 1_555 yes
C(019) C(048) H(16) 120.1(3) 1_555 1_555 1_555 no
C(021) C(048) H(16) 120.1(3) 1_555 1_555 1_555 no
C(039) C(049) C(056) 119.7(4) 1_555 1_555 1_555 yes
C(039) C(049) H(17) 120.1(3) 1_555 1_555 1_555 no
C(056) C(049) H(17) 120.1(3) 1_555 1_555 1_555 no
C(040) C(050) C(67) 119.6(3) 1_555 1_555 1_555 yes
C(040) C(050) H(18) 120.2(3) 1_555 1_555 1_555 no
C(67) C(050) H(18) 120.2(3) 1_555 1_555 1_555 no
C(032) C(051) C(063) 119.6(3) 1_555 1_555 1_555 yes
C(032) C(051) H(19) 120.2(3) 1_555 1_555 1_555 no
C(063) C(051) H(19) 120.2(3) 1_555 1_555 1_555 no
C(041) C(053) C(69) 120.2(3) 1_555 1_555 1_555 yes
C(041) C(053) H(20) 119.9(3) 1_555 1_555 1_555 no
C(69) C(053) H(20) 119.9(3) 1_555 1_555 1_555 no
C(025) C(054) C(061) 120.4(3) 1_555 1_555 1_555 yes
C(025) C(054) H(21) 119.8(3) 1_555 1_555 1_555 no
C(061) C(054) H(21) 119.8(3) 1_555 1_555 1_555 no
C(034) C(055) C(042) 120.9(3) 1_555 1_555 1_555 yes
C(034) C(055) H(22) 119.5(4) 1_555 1_555 1_555 no
C(042) C(055) H(22) 119.5(4) 1_555 1_555 1_555 no
C(049) C(056) C(68) 119.9(4) 1_555 1_555 1_555 yes
C(049) C(056) H(23) 120.1(5) 1_555 1_555 1_555 no
C(68) C(056) H(23) 120.0(4) 1_555 1_555 1_555 no
C(037) C(057) C(061) 119.0(4) 1_555 1_555 1_555 yes
C(037) C(057) H(24) 120.5(4) 1_555 1_555 1_555 no
C(061) C(057) H(24) 120.5(4) 1_555 1_555 1_555 no
C(024) C(058) C(66) 120.1(3) 1_555 1_555 1_555 yes
C(024) C(058) H(25) 120.0(3) 1_555 1_555 1_555 no
C(66) C(058) H(25) 120.0(3) 1_555 1_555 1_555 no
C(020) C(059) C(66) 119.8(3) 1_555 1_555 1_555 yes
C(020) C(059) H(26) 120.1(4) 1_555 1_555 1_555 no
C(66) C(059) H(26) 120.1(4) 1_555 1_555 1_555 no
Cl(1) C(060) Cl(2) 117.0(4) 1_555 1_555 1_555 yes
Cl(1) C(060) H(38) 107.5(7) 1_555 1_555 1_555 no
Cl(1) C(060) H(39) 107.6(6) 1_555 1_555 1_555 no
Cl(2) C(060) H(38) 107.6(6) 1_555 1_555 1_555 no
Cl(2) C(060) H(39) 107.7(7) 1_555 1_555 1_555 no
H(38) C(060) H(39) 109.4(6) 1_555 1_555 1_555 no
C(054) C(061) C(057) 120.7(3) 1_555 1_555 1_555 yes
C(054) C(061) H(27) 119.7(4) 1_555 1_555 1_555 no
C(057) C(061) H(27) 119.7(4) 1_555 1_555 1_555 no
C(043) C(062) C(68) 119.7(4) 1_555 1_555 1_555 yes
C(043) C(062) H(28) 120.1(4) 1_555 1_555 1_555 no
C(68) C(062) H(28) 120.1(4) 1_555 1_555 1_555 no
C(051) C(063) C(67) 120.1(3) 1_555 1_555 1_555 yes
C(051) C(063) H(29) 119.9(4) 1_555 1_555 1_555 no
C(67) C(063) H(29) 119.9(3) 1_555 1_555 1_555 no
C(015) C(64) C(047) 119.3(3) 1_555 1_555 1_555 yes
C(015) C(64) H(30) 120.3(3) 1_555 1_555 1_555 no
C(047) C(64) H(30) 120.4(3) 1_555 1_555 1_555 no
O(9) C(65) H(35) 109.5(4) 1_555 1_555 1_555 no
O(9) C(65) H(36) 109.5(4) 1_555 1_555 1_555 no
O(9) C(65) H(37) 109.5(4) 1_555 1_555 1_555 no
H(35) C(65) H(36) 109.5(4) 1_555 1_555 1_555 no
H(35) C(65) H(37) 109.5(4) 1_555 1_555 1_555 no
H(36) C(65) H(37) 109.5(5) 1_555 1_555 1_555 no
C(058) C(66) C(059) 119.9(3) 1_555 1_555 1_555 yes
C(058) C(66) H(31) 120.1(4) 1_555 1_555 1_555 no
C(059) C(66) H(31) 120.0(4) 1_555 1_555 1_555 no
C(050) C(67) C(063) 120.6(3) 1_555 1_555 1_555 yes
C(050) C(67) H(32) 119.7(4) 1_555 1_555 1_555 no
C(063) C(67) H(32) 119.7(3) 1_555 1_555 1_555 no
C(056) C(68) C(062) 120.6(3) 1_555 1_555 1_555 yes
C(056) C(68) H(33) 119.7(4) 1_555 1_555 1_555 no
C(062) C(68) H(33) 119.7(5) 1_555 1_555 1_555 no
C(019) C(69) C(053) 120.3(3) 1_555 1_555 1_555 yes
C(019) C(69) H(34) 119.9(3) 1_555 1_555 1_555 no
C(053) C(69) H(34) 119.9(4) 1_555 1_555 1_555 no

loop_
_geom_bond_atom_site_label_1
_geom_bond_atom_site_label_2
_geom_bond_distance
_geom_bond_site_symmetry_1
_geom_bond_site_symmetry_2
_geom_bond_publ_flag
I(001) Pd(02) 2.6993(3) 1_555 1_555 yes
Pd(02) P(003) 2.3437(7) 1_555 1_555 yes
Pd(02) P(004) 2.3459(7) 1_555 1_555 yes
Pd(02) C(027) 2.028(3) 1_555 1_555 yes
Cl(1) C(060) 1.697(6) 1_555 1_555 yes
Cl(2) C(060) 1.689(6) 1_555 1_555 yes
P(003) C(024) 1.827(3) 1_555 1_555 yes
P(003) C(025) 1.829(3) 1_555 1_555 yes
P(003) C(041) 1.828(3) 1_555 1_555 yes
P(004) C(033) 1.827(3) 1_555 1_555 yes
P(004) C(039) 1.829(3) 1_555 1_555 yes
P(004) C(040) 1.828(3) 1_555 1_555 yes
F(8) C(026) 1.324(3) 1_555 1_555 yes
F(9) C(026) 1.350(4) 1_555 1_555 yes
F(10) C(026) 1.303(4) 1_555 1_555 yes
O(9) C(047) 1.367(4) 1_555 1_555 yes
O(9) C(65) 1.432(5) 1_555 1_555 yes
N(1) C(014) 1.421(4) 1_555 1_555 yes
N(1) C(027) 1.273(4) 1_555 1_555 yes
C(013) C(017) 1.404(5) 1_555 1_555 yes
C(013) C(034) 1.385(5) 1_555 1_555 yes
C(014) C(015) 1.396(5) 1_555 1_555 yes
C(014) C(038) 1.398(4) 1_555 1_555 yes
C(015) C(64) 1.401(5) 1_555 1_555 yes
C(017) C(033) 1.378(5) 1_555 1_555 yes
C(019) C(048) 1.391(5) 1_555 1_555 yes
C(019) C(69) 1.377(5) 1_555 1_555 yes
C(020) C(044) 1.392(5) 1_555 1_555 yes
C(020) C(059) 1.393(5) 1_555 1_555 yes
C(021) C(041) 1.395(4) 1_555 1_555 yes
C(021) C(048) 1.403(4) 1_555 1_555 yes
C(024) C(044) 1.390(4) 1_555 1_555 yes
C(024) C(058) 1.400(4) 1_555 1_555 yes
C(025) C(046) 1.405(4) 1_555 1_555 yes
C(025) C(054) 1.402(4) 1_555 1_555 yes
C(026) C(027) 1.513(4) 1_555 1_555 yes
C(028) C(038) 1.384(5) 1_555 1_555 yes
C(028) C(047) 1.395(5) 1_555 1_555 yes
C(032) C(040) 1.394(4) 1_555 1_555 yes
C(032) C(051) 1.392(4) 1_555 1_555 yes
C(033) C(042) 1.402(4) 1_555 1_555 yes
C(034) C(055) 1.367(6) 1_555 1_555 yes
C(037) C(046) 1.379(5) 1_555 1_555 yes
C(037) C(057) 1.383(5) 1_555 1_555 yes
C(039) C(043) 1.396(4) 1_555 1_555 yes
C(039) C(049) 1.393(4) 1_555 1_555 yes
C(040) C(050) 1.405(4) 1_555 1_555 yes
C(041) C(053) 1.395(4) 1_555 1_555 yes
C(042) C(055) 1.393(5) 1_555 1_555 yes
C(043) C(062) 1.389(5) 1_555 1_555 yes
C(047) C(64) 1.385(5) 1_555 1_555 yes
C(049) C(056) 1.394(5) 1_555 1_555 yes
C(050) C(67) 1.391(4) 1_555 1_555 yes
C(051) C(063) 1.383(5) 1_555 1_555 yes
C(053) C(69) 1.393(4) 1_555 1_555 yes
C(054) C(061) 1.379(5) 1_555 1_555 yes
C(056) C(68) 1.390(7) 1_555 1_555 yes
C(057) C(061) 1.402(5) 1_555 1_555 yes
C(058) C(66) 1.396(5) 1_555 1_555 yes
C(059) C(66) 1.385(5) 1_555 1_555 yes
C(062) C(68) 1.375(6) 1_555 1_555 yes
C(063) C(67) 1.388(6) 1_555 1_555 yes

loop_
_geom_contact_atom_site_label_1
_geom_contact_atom_site_label_2
_geom_contact_distance
_geom_contact_site_symmetry_1
_geom_contact_site_symmetry_2
I(001) Pd(02) 2.6993(3) 1_555 1_555
Cl(1) C(056) 3.501(5) 1_555 1_655
Cl(1) C(64) 3.564(4) 1_555 1_555
Cl(2) F(9) 3.392(3) 1_555 2_646
Cl(2) C(68) 3.409(4) 1_555 3_657
Cl(2) C(019) 3.526(4) 1_555 1_555
Cl(2) F(8) 3.549(3) 1_555 2_646
Cl(2) C(059) 3.554(4) 1_555 3_656
F(9) C(013) 3.535(5) 1_555 1_655
F(10) C(64) 3.592(5) 1_555 4_454
O(9) C(048) 3.544(5) 1_555 3_657
C(013) C(057) 3.274(4) 1_555 1_455
C(013) C(037) 3.518(4) 1_555 1_455
C(019) C(050) 3.491(5) 1_555 2_546
C(019) C(060) 3.512(8) 1_555 1_555
C(032) C(055) 3.556(5) 1_555 4_555
C(032) C(034) 3.563(5) 1_555 4_555
C(047) C(055) 3.588(5) 1_555 4_555
C(048) C(050) 3.491(5) 1_555 2_546
C(051) C(66) 3.318(5) 1_555 4_555
C(051) C(059) 3.548(5) 1_555 4_555
C(059) C(063) 3.297(6) 1_555 4_454
C(060) C(69) 3.516(7) 1_555 1_555
